data_4334678
loop_
_publ_author_name
'Christian Hering'
'Axel Schulz'
'Alexander Villinger'

_publ_contact_author_address
;
Universit\"at Rostock
Institut f\"ur Chemie
Abteilung f\"ur Anorganische Chemie
Albert-Einstein-Strasse 3a 
18059 Rostock
Bundesrepublik Deutschland
;
_publ_contact_author_email
;
axel.schulz@uni-rostock.de'
;
_publ_contact_author_fax '+49 (0)381/498-6382'
_publ_contact_author_name 'Axel Schulz'
_publ_contact_author_phone '+49 (0)381/498-6400'
_publ_section_title
;
 On the Synthesis and Reactivity of Highly Labile Pseudohalogen
 Phosphenium Ions
;
_journal_name_full 'Inorganic Chemistry'
_journal_page_first 5214
_journal_page_last 5225
_journal_paper_doi 10.1021/ic4001285
_journal_volume 52
_journal_year 2013
_chemical_formula_moiety 'C9 H27 N O P Si3 +  Cl4 Ga -'
_chemical_formula_sum 'C9 H27 Cl4 Ga N O P Si3'
_chemical_formula_weight 492.08
_chemical_name_systematic
;
N,N-bis(trimethylsilyl)amino(trimethylsiloxy)phosphenium tetrachlorogallate
;
_space_group_IT_number 14
_symmetry_cell_setting monoclinic
_symmetry_Int_Tables_number 14
_symmetry_space_group_name_Hall '-P 2yn'
_symmetry_space_group_name_H-M 'P 1 21/n 1'
_atom_sites_solution_hydrogens geom
_atom_sites_solution_primary direct
_atom_sites_solution_secondary difmap
_audit_author_name 'Villinger, A.'
_audit_creation_method SHELXL-97
_cell_angle_alpha 90.00
_cell_angle_beta 98.970(2)
_cell_angle_gamma 90.00
_cell_formula_units_Z 4
_cell_length_a 11.9101(6)
_cell_length_b 11.8333(6)
_cell_length_c 16.8490(9)
_cell_measurement_reflns_used 2824
_cell_measurement_temperature 173(2)
_cell_measurement_theta_max 48.118
_cell_measurement_theta_min 5.700
_cell_volume 2345.6(2)
_computing_cell_refinement 'Bruker Apex V7.51A'
_computing_data_collection 'Bruker Apex V7.51A'
_computing_data_reduction 'Bruker SAINT'
_computing_molecular_graphics 'ORTEP-3v2.01 (Farrugia, 1997)'
_computing_publication_material SHELXL-97
_computing_structure_refinement 'SHELXL-97 (Sheldrick, 1997)'
_computing_structure_solution 'SHELXS-97 (Sheldrick, 1997)'
_diffrn_ambient_temperature 173(2)
_diffrn_measured_fraction_theta_full 1.000
_diffrn_measured_fraction_theta_max 1.000
_diffrn_measurement_device_type 'Bruker Apex Kappa-II-diffractometer'
_diffrn_measurement_method 'phi and omega scans'
_diffrn_radiation_monochromator graphite
_diffrn_radiation_source 'sealed tube'
_diffrn_radiation_type MoK\a
_diffrn_radiation_wavelength 0.71073
_diffrn_reflns_av_R_equivalents 0.0459
_diffrn_reflns_av_sigmaI/netI 0.0611
_diffrn_reflns_limit_h_max 14
_diffrn_reflns_limit_h_min -14
_diffrn_reflns_limit_k_max 12
_diffrn_reflns_limit_k_min -14
_diffrn_reflns_limit_l_max 13
_diffrn_reflns_limit_l_min -20
_diffrn_reflns_number 14094
_diffrn_reflns_theta_full 25.50
_diffrn_reflns_theta_max 25.50
_diffrn_reflns_theta_min 1.96
_exptl_absorpt_coefficient_mu 1.846
_exptl_absorpt_correction_T_max 0.8973
_exptl_absorpt_correction_T_min 0.7443
_exptl_absorpt_correction_type multi-scan
_exptl_absorpt_process_details '(SADABS; Sheldrick, 2004)'
_exptl_crystal_colour colourless
_exptl_crystal_density_diffrn 1.393
_exptl_crystal_description plate
_exptl_crystal_F_000 1008
_exptl_crystal_size_max 0.17
_exptl_crystal_size_mid 0.09
_exptl_crystal_size_min 0.06
_refine_diff_density_max 0.408
_refine_diff_density_min -0.230
_refine_diff_density_rms 0.071
_refine_ls_extinction_method none
_refine_ls_goodness_of_fit_ref 0.956
_refine_ls_hydrogen_treatment constr
_refine_ls_matrix_type full
_refine_ls_number_parameters 190
_refine_ls_number_reflns 4375
_refine_ls_number_restraints 0
_refine_ls_restrained_S_all 0.956
_refine_ls_R_factor_all 0.0877
_refine_ls_R_factor_gt 0.0437
_refine_ls_shift/su_max 0.000
_refine_ls_shift/su_mean 0.000
_refine_ls_structure_factor_coef Fsqd
_refine_ls_weighting_details 'calc w=1/[\s^2^(Fo^2^)+(0.0462P)^2^+0.0000P] where P=(Fo^2^+2Fc^2^)/3'
_refine_ls_weighting_scheme calc
_refine_ls_wR_factor_gt 0.0876
_refine_ls_wR_factor_ref 0.0969
_reflns_number_gt 2747
_reflns_number_total 4375
_reflns_threshold_expression >2\s(I)
_cod_data_source_file ic4001285_si_002_05.cif
_cod_data_source_block ch78_npo_gacl4
_cod_original_sg_symbol_H-M 'P 21/n'
_cod_database_code 4334678

loop_
_symmetry_equiv_pos_as_xyz
'x, y, z'
'-x+1/2, y+1/2, -z+1/2'
'-x, -y, -z'
'x-1/2, -y-1/2, z-1/2'

loop_
_atom_site_label
_atom_site_type_symbol
_atom_site_fract_x
_atom_site_fract_y
_atom_site_fract_z
_atom_site_U_iso_or_equiv
_atom_site_adp_type
_atom_site_occupancy
_atom_site_symmetry_multiplicity
_atom_site_calc_flag
_atom_site_refinement_flags
P1 P 0.61973(8) 0.26482(9) 0.23821(6) 0.0456(3) Uani 1 1 d .
N1 N 0.5600(2) 0.1849(3) 0.29584(17) 0.0403(8) Uani 1 1 d .
O1 O 0.58944(19) 0.2120(2) 0.15290(14) 0.0476(7) Uani 1 1 d .
Si1 Si 0.47959(9) 0.05762(11) 0.25780(7) 0.0482(3) Uani 1 1 d .
Si2 Si 0.57510(9) 0.23538(10) 0.39930(6) 0.0477(3) Uani 1 1 d .
Si3 Si 0.60915(9) 0.24495(10) 0.05690(6) 0.0487(3) Uani 1 1 d .
C1 C 0.5792(3) -0.0376(3) 0.2161(3) 0.0594(12) Uani 1 1 d .
H1A H 0.5971 -0.0059 0.1658 0.089 Uiso 1 1 calc R
H1B H 0.5439 -0.1121 0.2056 0.089 Uiso 1 1 calc R
H1C H 0.6493 -0.0453 0.2548 0.089 Uiso 1 1 calc R
C2 C 0.3569(3) 0.1035(4) 0.1840(3) 0.0662(13) Uani 1 1 d .
H2A H 0.3174 0.1653 0.2068 0.099 Uiso 1 1 calc R
H2B H 0.3046 0.0399 0.1709 0.099 Uiso 1 1 calc R
H2C H 0.3837 0.1297 0.1350 0.099 Uiso 1 1 calc R
C3 C 0.4263(4) -0.0161(4) 0.3419(3) 0.0722(14) Uani 1 1 d .
H3A H 0.4908 -0.0410 0.3814 0.108 Uiso 1 1 calc R
H3B H 0.3811 -0.0820 0.3210 0.108 Uiso 1 1 calc R
H3C H 0.3788 0.0356 0.3676 0.108 Uiso 1 1 calc R
C4 C 0.6469(4) 0.1263(4) 0.4670(3) 0.0695(13) Uani 1 1 d .
H4A H 0.5971 0.0603 0.4668 0.104 Uiso 1 1 calc R
H4B H 0.6641 0.1567 0.5216 0.104 Uiso 1 1 calc R
H4C H 0.7177 0.1038 0.4485 0.104 Uiso 1 1 calc R
C5 C 0.6684(3) 0.3613(3) 0.4091(2) 0.0605(12) Uani 1 1 d .
H5A H 0.7424 0.3413 0.3946 0.091 Uiso 1 1 calc R
H5B H 0.6788 0.3884 0.4647 0.091 Uiso 1 1 calc R
H5C H 0.6333 0.4210 0.3732 0.091 Uiso 1 1 calc R
C6 C 0.4313(3) 0.2738(4) 0.4191(3) 0.0770(15) Uani 1 1 d .
H6A H 0.3942 0.3228 0.3759 0.115 Uiso 1 1 calc R
H6B H 0.4375 0.3138 0.4705 0.115 Uiso 1 1 calc R
H6C H 0.3860 0.2050 0.4213 0.115 Uiso 1 1 calc R
C7 C 0.6608(5) 0.1136(4) 0.0177(3) 0.0888(17) Uani 1 1 d .
H7A H 0.7321 0.0911 0.0512 0.133 Uiso 1 1 calc R
H7B H 0.6740 0.1256 -0.0376 0.133 Uiso 1 1 calc R
H7C H 0.6039 0.0540 0.0187 0.133 Uiso 1 1 calc R
C8 C 0.4701(4) 0.2877(6) 0.0070(3) 0.140(3) Uani 1 1 d .
H8A H 0.4134 0.2322 0.0179 0.211 Uiso 1 1 calc R
H8B H 0.4705 0.2921 -0.0511 0.211 Uiso 1 1 calc R
H8C H 0.4512 0.3620 0.0271 0.211 Uiso 1 1 calc R
C9 C 0.7144(5) 0.3555(4) 0.0647(3) 0.099(2) Uani 1 1 d .
H9A H 0.6891 0.4196 0.0941 0.149 Uiso 1 1 calc R
H9B H 0.7247 0.3800 0.0107 0.149 Uiso 1 1 calc R
H9C H 0.7868 0.3269 0.0934 0.149 Uiso 1 1 calc R
Ga1 Ga 0.47291(3) 0.60168(4) 0.24383(3) 0.04699(16) Uani 1 1 d .
Cl1 Cl 0.41386(10) 0.43243(10) 0.20866(8) 0.0780(4) Uani 1 1 d .
Cl2 Cl 0.64497(9) 0.61808(11) 0.21654(8) 0.0737(4) Uani 1 1 d .
Cl3 Cl 0.47432(12) 0.62831(13) 0.36991(7) 0.0901(5) Uani 1 1 d .
Cl4 Cl 0.36070(8) 0.72100(10) 0.17457(7) 0.0622(3) Uani 1 1 d .

loop_
_atom_site_aniso_label
_atom_site_aniso_U_11
_atom_site_aniso_U_22
_atom_site_aniso_U_33
_atom_site_aniso_U_23
_atom_site_aniso_U_13
_atom_site_aniso_U_12
P1 0.0377(6) 0.0606(7) 0.0385(6) 0.0024(5) 0.0059(5) -0.0065(5)
N1 0.0328(17) 0.054(2) 0.0349(18) 0.0016(16) 0.0074(14) -0.0054(15)
O1 0.0396(15) 0.0676(18) 0.0357(15) 0.0013(14) 0.0061(12) -0.0030(13)
Si1 0.0403(6) 0.0632(8) 0.0429(7) -0.0052(6) 0.0120(5) -0.0099(6)
Si2 0.0360(6) 0.0713(9) 0.0362(6) -0.0039(6) 0.0064(5) -0.0063(6)
Si3 0.0442(6) 0.0665(8) 0.0356(6) 0.0056(6) 0.0070(5) 0.0038(6)
C1 0.055(3) 0.057(3) 0.070(3) -0.006(2) 0.020(2) -0.006(2)
C2 0.039(2) 0.090(4) 0.067(3) -0.007(3) 0.001(2) -0.010(2)
C3 0.075(3) 0.080(3) 0.066(3) -0.003(3) 0.026(3) -0.027(3)
C4 0.069(3) 0.089(4) 0.047(3) 0.011(3) -0.001(2) -0.017(3)
C5 0.054(3) 0.074(3) 0.050(3) -0.004(2) -0.004(2) -0.004(2)
C6 0.042(2) 0.132(4) 0.060(3) -0.033(3) 0.017(2) -0.006(3)
C7 0.143(5) 0.073(4) 0.056(3) 0.004(3) 0.033(3) 0.000(3)
C8 0.073(4) 0.292(9) 0.057(3) 0.057(5) 0.009(3) 0.069(5)
C9 0.142(5) 0.098(4) 0.067(4) -0.009(3) 0.048(4) -0.042(4)
Ga1 0.0343(2) 0.0619(3) 0.0434(3) -0.0012(2) 0.00175(19) 0.0031(2)
Cl1 0.0559(7) 0.0654(8) 0.1068(11) -0.0100(7) -0.0056(7) -0.0005(6)
Cl2 0.0336(6) 0.0978(10) 0.0896(9) 0.0034(7) 0.0095(6) 0.0014(6)
Cl3 0.0889(10) 0.1336(12) 0.0443(7) -0.0105(7) -0.0007(6) 0.0293(8)
Cl4 0.0422(6) 0.0789(8) 0.0629(7) 0.0161(6) 0.0002(5) 0.0080(5)

loop_
_atom_type_symbol
_atom_type_description
_atom_type_scat_dispersion_real
_atom_type_scat_dispersion_imag
_atom_type_scat_source
C C 0.0033 0.0016 'International Tables Vol C Tables 4.2.6.8 and 6.1.1.4'
H H 0.0000 0.0000 'International Tables Vol C Tables 4.2.6.8 and 6.1.1.4'
N N 0.0061 0.0033 'International Tables Vol C Tables 4.2.6.8 and 6.1.1.4'
O O 0.0106 0.0060 'International Tables Vol C Tables 4.2.6.8 and 6.1.1.4'
Si Si 0.0817 0.0704 'International Tables Vol C Tables 4.2.6.8 and 6.1.1.4'
P P 0.1023 0.0942 'International Tables Vol C Tables 4.2.6.8 and 6.1.1.4'
Cl Cl 0.1484 0.1585 'International Tables Vol C Tables 4.2.6.8 and 6.1.1.4'
Ga Ga 0.2307 1.6083 'International Tables Vol C Tables 4.2.6.8 and 6.1.1.4'

loop_
_geom_angle_atom_site_label_1
_geom_angle_atom_site_label_2
_geom_angle_atom_site_label_3
_geom_angle
_geom_angle_site_symmetry_3
O1 P1 N1 105.20(15) .
O1 P1 Cl1 92.54(10) .
N1 P1 Cl1 93.44(11) .
O1 P1 Cl2 93.94(10) 2_645
N1 P1 Cl2 89.45(11) 2_645
Cl1 P1 Cl2 171.97(5) 2_645
P1 N1 Si2 113.54(17) .
P1 N1 Si1 121.85(17) .
Si2 N1 Si1 124.57(15) .
P1 O1 Si3 137.17(17) .
N1 Si1 C2 107.90(17) .
N1 Si1 C1 107.44(16) .
C2 Si1 C1 114.2(2) .
N1 Si1 C3 109.82(17) .
C2 Si1 C3 108.9(2) .
C1 Si1 C3 108.6(2) .
N1 Si2 C4 109.19(18) .
N1 Si2 C5 108.48(16) .
C4 Si2 C5 107.2(2) .
N1 Si2 C6 107.22(16) .
C4 Si2 C6 114.4(2) .
C5 Si2 C6 110.2(2) .
O1 Si3 C9 107.00(19) .
O1 Si3 C8 104.60(18) .
C9 Si3 C8 114.0(3) .
O1 Si3 C7 104.49(17) .
C9 Si3 C7 111.9(3) .
C8 Si3 C7 113.9(3) .
Si1 C1 H1A 109.5 .
Si1 C1 H1B 109.5 .
H1A C1 H1B 109.5 .
Si1 C1 H1C 109.5 .
H1A C1 H1C 109.5 .
H1B C1 H1C 109.5 .
Si1 C2 H2A 109.5 .
Si1 C2 H2B 109.5 .
H2A C2 H2B 109.5 .
Si1 C2 H2C 109.5 .
H2A C2 H2C 109.5 .
H2B C2 H2C 109.5 .
Si1 C3 H3A 109.5 .
Si1 C3 H3B 109.5 .
H3A C3 H3B 109.5 .
Si1 C3 H3C 109.5 .
H3A C3 H3C 109.5 .
H3B C3 H3C 109.5 .
Si2 C4 H4A 109.5 .
Si2 C4 H4B 109.5 .
H4A C4 H4B 109.5 .
Si2 C4 H4C 109.5 .
H4A C4 H4C 109.5 .
H4B C4 H4C 109.5 .
Si2 C5 H5A 109.5 .
Si2 C5 H5B 109.5 .
H5A C5 H5B 109.5 .
Si2 C5 H5C 109.5 .
H5A C5 H5C 109.5 .
H5B C5 H5C 109.5 .
Si2 C6 H6A 109.5 .
Si2 C6 H6B 109.5 .
H6A C6 H6B 109.5 .
Si2 C6 H6C 109.5 .
H6A C6 H6C 109.5 .
H6B C6 H6C 109.5 .
Si3 C7 H7A 109.5 .
Si3 C7 H7B 109.5 .
H7A C7 H7B 109.5 .
Si3 C7 H7C 109.5 .
H7A C7 H7C 109.5 .
H7B C7 H7C 109.5 .
Si3 C8 H8A 109.5 .
Si3 C8 H8B 109.5 .
H8A C8 H8B 109.5 .
Si3 C8 H8C 109.5 .
H8A C8 H8C 109.5 .
H8B C8 H8C 109.5 .
Si3 C9 H9A 109.5 .
Si3 C9 H9B 109.5 .
H9A C9 H9B 109.5 .
Si3 C9 H9C 109.5 .
H9A C9 H9C 109.5 .
H9B C9 H9C 109.5 .
Cl3 Ga1 Cl4 110.36(5) .
Cl3 Ga1 Cl1 110.94(6) .
Cl4 Ga1 Cl1 107.98(5) .
Cl3 Ga1 Cl2 109.49(5) .
Cl4 Ga1 Cl2 110.58(5) .
Cl1 Ga1 Cl2 107.44(5) .
Ga1 Cl1 P1 109.15(5) .

loop_
_geom_bond_atom_site_label_1
_geom_bond_atom_site_label_2
_geom_bond_distance
_geom_bond_site_symmetry_2
P1 O1 1.557(3) .
P1 N1 1.600(3) .
P1 Cl1 3.1325(16) .
P1 Cl2 3.2839(15) 2_645
N1 Si2 1.825(3) .
N1 Si1 1.845(3) .
O1 Si3 1.715(3) .
Si1 C2 1.847(4) .
Si1 C1 1.853(4) .
Si1 C3 1.858(4) .
Si2 C4 1.842(4) .
Si2 C5 1.851(4) .
Si2 C6 1.852(4) .
Si3 C9 1.803(5) .
Si3 C8 1.808(5) .
Si3 C7 1.832(4) .
C1 H1A 0.9800 .
C1 H1B 0.9800 .
C1 H1C 0.9800 .
C2 H2A 0.9800 .
C2 H2B 0.9800 .
C2 H2C 0.9800 .
C3 H3A 0.9800 .
C3 H3B 0.9800 .
C3 H3C 0.9800 .
C4 H4A 0.9800 .
C4 H4B 0.9800 .
C4 H4C 0.9800 .
C5 H5A 0.9800 .
C5 H5B 0.9800 .
C5 H5C 0.9800 .
C6 H6A 0.9800 .
C6 H6B 0.9800 .
C6 H6C 0.9800 .
C7 H7A 0.9800 .
C7 H7B 0.9800 .
C7 H7C 0.9800 .
C8 H8A 0.9800 .
C8 H8B 0.9800 .
C8 H8C 0.9800 .
C9 H9A 0.9800 .
C9 H9B 0.9800 .
C9 H9C 0.9800 .
Ga1 Cl3 2.1451(13) .
Ga1 Cl4 2.1576(11) .
Ga1 Cl1 2.1741(13) .
Ga1 Cl2 2.1776(11) .

loop_
_geom_torsion_atom_site_label_1
_geom_torsion_atom_site_label_2
_geom_torsion_atom_site_label_3
_geom_torsion_atom_site_label_4
_geom_torsion
_geom_torsion_site_symmetry_1
O1 P1 N1 Si2 -175.95(15) .
Cl1 P1 N1 Si2 -82.37(15) .
Cl2 P1 N1 Si2 90.13(15) 2_645
O1 P1 N1 Si1 1.8(2) .
Cl1 P1 N1 Si1 95.33(17) .
Cl2 P1 N1 Si1 -92.18(17) 2_645
N1 P1 O1 Si3 175.2(2) .
Cl1 P1 O1 Si3 80.9(2) .
Cl2 P1 O1 Si3 -94.3(2) 2_645
P1 N1 Si1 C2 -63.1(2) .
Si2 N1 Si1 C2 114.3(2) .
P1 N1 Si1 C1 60.4(2) .
Si2 N1 Si1 C1 -122.2(2) .
P1 N1 Si1 C3 178.3(2) .
Si2 N1 Si1 C3 -4.2(3) .
P1 N1 Si2 C4 -121.4(2) .
Si1 N1 Si2 C4 61.0(2) .
P1 N1 Si2 C5 -5.0(2) .
Si1 N1 Si2 C5 177.4(2) .
P1 N1 Si2 C6 114.1(2) .
Si1 N1 Si2 C6 -63.6(3) .
P1 O1 Si3 C9 14.0(3) .
P1 O1 Si3 C8 -107.3(3) .
P1 O1 Si3 C7 132.8(3) .
Cl3 Ga1 Cl1 P1 -85.66(6) .
Cl4 Ga1 Cl1 P1 153.28(5) .
Cl2 Ga1 Cl1 P1 33.99(7) .
O1 P1 Cl1 Ga1 -131.48(11) .
N1 P1 Cl1 Ga1 123.12(12) .
Cl2 P1 Cl1 Ga1 12.2(4) 2_645
